data_4325692
loop_
_publ_author_name
'Donald J. Darensbourg'
'Osit Karroonnirun'
'Stephanie J. Wilson'

_publ_section_title
;
 Ring-Opening Polymerization of Cyclic Esters and Trimethylene Carbonate
 Catalyzed by Aluminum Half-Salen Complexes
;
_journal_name_full 'Inorganic Chemistry'
_journal_page_first 6775
_journal_page_last 6787
_journal_paper_doi 10.1021/ic2008057
_journal_volume 50
_journal_year 2011
_chemical_formula_sum 'C44 H72 Al2 Cl4 N2 O4'
_chemical_formula_weight 888.80
_chemical_name_systematic
; 
 ? 
;
_space_group_IT_number 2
_symmetry_cell_setting triclinic
_symmetry_space_group_name_Hall '-P 1'
_symmetry_space_group_name_H-M 'P -1'
_atom_sites_solution_hydrogens geom
_atom_sites_solution_primary direct
_atom_sites_solution_secondary difmap
_audit_creation_method SHELXL-97
_cell_angle_alpha 106.82(2)
_cell_angle_beta 91.91(2)
_cell_angle_gamma 90.50(2)
_cell_formula_units_Z 2
_cell_length_a 10.847(4)
_cell_length_b 12.387(5)
_cell_length_c 18.808(7)
_cell_measurement_temperature 110(2)
_cell_volume 2417.2(16)
_computing_cell_refinement
;
 CELL-NOW (Sheldrick, 2003) and SAINT (BRUKER-NONIUS, 2003)'
;
_computing_data_collection 'FRAMBO (BRUKER-NONIUS, 2003)'
_computing_data_reduction 'Bruker SAINT'
_computing_molecular_graphics 'X-SEED (Barbour, 2001)'
_computing_publication_material 'Bruker SHELXTL'
_computing_structure_refinement 'SHELXL-97 (Sheldrick, 1997)'
_computing_structure_solution 'SHELXS-97 (Sheldrick, 1990)'
_diffrn_ambient_temperature 110(2)
_diffrn_measured_fraction_theta_full 'ACTA 50'
_diffrn_measured_fraction_theta_max 0.876
_diffrn_radiation_monochromator graphite
_diffrn_radiation_source 'fine-focus sealed tube'
_diffrn_radiation_type CuK\a
_diffrn_radiation_wavelength 1.54178
_diffrn_reflns_av_R_equivalents 0.0880
_diffrn_reflns_av_sigmaI/netI 0.0948
_diffrn_reflns_limit_h_max 11
_diffrn_reflns_limit_h_min -12
_diffrn_reflns_limit_k_max 13
_diffrn_reflns_limit_k_min -13
_diffrn_reflns_limit_l_max 20
_diffrn_reflns_limit_l_min -21
_diffrn_reflns_number 16050
_diffrn_reflns_theta_full 'ACTA 50'
_diffrn_reflns_theta_max 59.90
_diffrn_reflns_theta_min 2.46
_exptl_absorpt_coefficient_mu 2.893
_exptl_absorpt_correction_T_max 0.6708
_exptl_absorpt_correction_T_min 0.5954
_exptl_absorpt_correction_type multi-scan
_exptl_absorpt_process_details 'SADABS; (Sheldrick, 2006)'
_exptl_crystal_colour colorless
_exptl_crystal_density_diffrn 1.221
_exptl_crystal_description plate
_exptl_crystal_F_000 952
_exptl_crystal_size_max 0.20
_exptl_crystal_size_mid 0.20
_exptl_crystal_size_min 0.15
_refine_diff_density_max 1.569
_refine_diff_density_min -0.825
_refine_diff_density_rms 0.214
_refine_ls_extinction_method none
_refine_ls_goodness_of_fit_ref 1.235
_refine_ls_hydrogen_treatment constr
_refine_ls_matrix_type full
_refine_ls_number_parameters 519
_refine_ls_number_reflns 6270
_refine_ls_number_restraints 114
_refine_ls_restrained_S_all 1.236
_refine_ls_R_factor_all 0.1508
_refine_ls_R_factor_gt 0.1225
_refine_ls_shift/su_max 0.000
_refine_ls_shift/su_mean 0.000
_refine_ls_structure_factor_coef Fsqd
_refine_ls_weighting_details 'calc w=1/[\s^2^(Fo^2^)+(0.2000P)^2^+0.0000P] where P=(Fo^2^+2Fc^2^)/3'
_refine_ls_weighting_scheme calc
_refine_ls_wR_factor_gt 0.3020
_refine_ls_wR_factor_ref 0.3281
_reflns_number_gt 4332
_reflns_number_total 6270
_reflns_threshold_expression >2sigma(I)
_cod_data_source_file ic2008057_si_002_5.cif
_cod_data_source_block albutylcl
_cod_original_cell_volume 2417.1(16)
_cod_database_code 4325692

loop_
_symmetry_equiv_pos_as_xyz
'x, y, z'
'-x, -y, -z'

loop_
_atom_site_label
_atom_site_type_symbol
_atom_site_fract_x
_atom_site_fract_y
_atom_site_fract_z
_atom_site_U_iso_or_equiv
_atom_site_adp_type
_atom_site_occupancy
_atom_site_symmetry_multiplicity
_atom_site_calc_flag
_atom_site_refinement_flags
Al1 Al 0.50801(16) 0.52297(15) 0.08130(10) 0.0146(5) Uani 1 1 d .
Al2 Al 1.00007(16) 0.47345(15) 0.41835(10) 0.0147(5) Uani 1 1 d .
C1 C 0.4346(6) 0.3472(5) 0.1458(3) 0.0176(14) Uani 1 1 d .
C2 C 0.5425(6) 0.3587(5) 0.1935(3) 0.0168(14) Uani 1 1 d .
C3 C 0.5566(6) 0.2883(5) 0.2396(4) 0.0193(14) Uani 1 1 d .
H3 H 0.6268 0.2994 0.2726 0.023 Uiso 1 1 calc R
C4 C 0.4734(6) 0.2045(6) 0.2388(4) 0.0225(15) Uani 1 1 d .
C5 C 0.3695(6) 0.1932(5) 0.1895(4) 0.0200(14) Uani 1 1 d .
H5 H 0.3111 0.1346 0.1874 0.024 Uiso 1 1 calc R
C6 C 0.3470(6) 0.2617(5) 0.1441(4) 0.0180(14) Uani 1 1 d .
C7 C 0.2306(6) 0.2431(6) 0.0919(4) 0.0267(9) Uani 1 1 d U
C8 C 0.1506(6) 0.1439(6) 0.0963(4) 0.0275(10) Uani 1 1 d U
H8A H 0.1172 0.1602 0.1460 0.041 Uiso 1 1 calc R
H8B H 0.2005 0.0760 0.0866 0.041 Uiso 1 1 calc R
H8C H 0.0826 0.1316 0.0590 0.041 Uiso 1 1 calc R
C9 C 0.1515(6) 0.3493(6) 0.1135(4) 0.0265(10) Uani 1 1 d U
H9A H 0.0876 0.3445 0.0746 0.040 Uiso 1 1 calc R
H9B H 0.2040 0.4162 0.1189 0.040 Uiso 1 1 calc R
H9C H 0.1126 0.3548 0.1607 0.040 Uiso 1 1 calc R
C10 C 0.2704(6) 0.2196(6) 0.0105(4) 0.0268(10) Uani 1 1 d U
H10A H 0.1971 0.2042 -0.0230 0.040 Uiso 1 1 calc R
H10B H 0.3241 0.1541 -0.0021 0.040 Uiso 1 1 calc R
H10C H 0.3152 0.2857 0.0050 0.040 Uiso 1 1 calc R
C11 C 0.4899(7) 0.1208(7) 0.2855(4) 0.0315(16) Uani 1 1 d U
C12 C 0.6111(9) 0.1469(8) 0.3331(5) 0.048(2) Uani 1 1 d U
H12A H 0.6264 0.0867 0.3563 0.072 Uiso 1 1 calc R
H12B H 0.6043 0.2189 0.3718 0.072 Uiso 1 1 calc R
H12C H 0.6795 0.1517 0.3013 0.072 Uiso 1 1 calc R
C13 C 0.3826(9) 0.1298(9) 0.3358(5) 0.049(2) Uani 1 1 d U
H13A H 0.3163 0.0776 0.3098 0.074 Uiso 1 1 calc R
H13B H 0.3523 0.2072 0.3495 0.074 Uiso 1 1 calc R
H13C H 0.4096 0.1106 0.3808 0.074 Uiso 1 1 calc R
C14 C 0.4939(10) 0.0025(7) 0.2345(5) 0.049(2) Uani 1 1 d U
H14A H 0.5034 -0.0505 0.2641 0.073 Uiso 1 1 calc R
H14B H 0.5639 -0.0040 0.2020 0.073 Uiso 1 1 calc R
H14C H 0.4170 -0.0151 0.2043 0.073 Uiso 1 1 calc R
C15 C 0.6410(6) 0.4369(5) 0.1927(4) 0.0177(14) Uani 1 1 d .
H15 H 0.7070 0.4426 0.2282 0.021 Uiso 1 1 calc R
C16 C 0.7667(6) 0.5643(6) 0.1554(4) 0.0215(9) Uani 1 1 d U
H16A H 0.8005 0.5836 0.2072 0.026 Uiso 1 1 calc R
H16B H 0.7502 0.6356 0.1434 0.026 Uiso 1 1 calc R
C17 C 0.8621(6) 0.4977(6) 0.1030(4) 0.0216(8) Uani 1 1 d U
H17A H 0.9427 0.5380 0.1157 0.026 Uiso 1 1 calc R
H17B H 0.8710 0.4232 0.1119 0.026 Uiso 1 1 calc R
C18 C 0.8331(6) 0.4793(6) 0.0216(4) 0.0216(8) Uani 1 1 d U
H18A H 0.9030 0.4398 -0.0066 0.026 Uiso 1 1 calc R
H18B H 0.8276 0.5540 0.0125 0.026 Uiso 1 1 calc R
C19 C 0.7125(6) 0.4111(6) -0.0103(4) 0.0206(8) Uani 1 1 d U
H19A H 0.7207 0.3752 -0.0642 0.025 Uiso 1 1 calc R
H19B H 0.7027 0.3501 0.0136 0.025 Uiso 1 1 calc R
C20 C 0.4848(6) 0.6809(6) 0.1454(4) 0.0230(15) Uani 1 1 d .
H20A H 0.5661 0.7154 0.1655 0.028 Uiso 1 1 calc R
H20B H 0.4475 0.7263 0.1150 0.028 Uiso 1 1 calc R
C21 C 0.4012(7) 0.6824(7) 0.2098(4) 0.0348(18) Uani 1 1 d .
H21A H 0.3193 0.6521 0.1900 0.052 Uiso 1 1 calc R
H21B H 0.3937 0.7601 0.2415 0.052 Uiso 1 1 calc R
H21C H 0.4370 0.6360 0.2392 0.052 Uiso 1 1 calc R
C22 C 0.9272(5) 0.6488(5) 0.3518(3) 0.0137(13) Uani 1 1 d .
C23 C 1.0321(6) 0.6388(5) 0.3066(4) 0.0173(9) Uani 1 1 d U
C24 C 1.0470(6) 0.7102(5) 0.2618(4) 0.0189(14) Uani 1 1 d .
H24 H 1.1166 0.7009 0.2313 0.023 Uiso 1 1 calc R
C25 C 0.9645(6) 0.7935(5) 0.2601(4) 0.0200(14) Uani 1 1 d .
C26 C 0.8630(6) 0.8031(5) 0.3064(4) 0.0192(14) Uani 1 1 d .
H26 H 0.8057 0.8610 0.3071 0.023 Uiso 1 1 calc R
C27 C 0.8411(6) 0.7328(5) 0.3514(4) 0.0179(14) Uani 1 1 d .
C28 C 0.7285(6) 0.7482(6) 0.4008(4) 0.0217(15) Uani 1 1 d .
C29 C 0.6486(7) 0.8460(7) 0.3930(5) 0.0360(19) Uani 1 1 d .
H29A H 0.5800 0.8555 0.4268 0.054 Uiso 1 1 calc R
H29B H 0.6159 0.8293 0.3417 0.054 Uiso 1 1 calc R
H29C H 0.6988 0.9155 0.4056 0.054 Uiso 1 1 calc R
C30 C 0.6458(6) 0.6412(6) 0.3780(4) 0.0262(16) Uani 1 1 d .
H30A H 0.6946 0.5759 0.3803 0.039 Uiso 1 1 calc R
H30B H 0.6126 0.6293 0.3272 0.039 Uiso 1 1 calc R
H30C H 0.5776 0.6500 0.4120 0.039 Uiso 1 1 calc R
C31 C 0.7722(6) 0.7738(6) 0.4817(4) 0.0267(16) Uani 1 1 d .
H31A H 0.8177 0.8460 0.4969 0.040 Uiso 1 1 calc R
H31B H 0.8263 0.7138 0.4876 0.040 Uiso 1 1 calc R
H31C H 0.7007 0.7781 0.5129 0.040 Uiso 1 1 calc R
C32 C 0.9870(9) 0.8755(8) 0.2140(5) 0.0472(12) Uani 1 1 d U
C33 C 1.0411(9) 0.8151(8) 0.1398(5) 0.0478(13) Uani 1 1 d U
H33A H 0.9851 0.7535 0.1123 0.072 Uiso 1 1 calc R
H33B H 1.1213 0.7844 0.1483 0.072 Uiso 1 1 calc R
H33C H 1.0516 0.8686 0.1108 0.072 Uiso 1 1 calc R
C34 C 0.8658(9) 0.9251(8) 0.1951(5) 0.0473(13) Uani 1 1 d U
H34A H 0.8813 0.9700 0.1610 0.071 Uiso 1 1 calc R
H34B H 0.8316 0.9733 0.2408 0.071 Uiso 1 1 calc R
H34C H 0.8069 0.8638 0.1714 0.071 Uiso 1 1 calc R
C35 C 1.0762(9) 0.9663(8) 0.2563(5) 0.0489(13) Uani 1 1 d U
H35A H 1.1450 0.9323 0.2767 0.073 Uiso 1 1 calc R
H35B H 1.0342 1.0190 0.2970 0.073 Uiso 1 1 calc R
H35C H 1.1078 1.0069 0.2229 0.073 Uiso 1 1 calc R
C36 C 1.1279(6) 0.5596(5) 0.3076(4) 0.0176(8) Uani 1 1 d U
H36 H 1.1918 0.5550 0.2736 0.021 Uiso 1 1 calc R
C37 C 1.2468(6) 0.4268(6) 0.3420(4) 0.0233(15) Uani 1 1 d .
H37A H 1.2741 0.4074 0.2902 0.028 Uiso 1 1 calc R
H37B H 1.2269 0.3556 0.3534 0.028 Uiso 1 1 calc R
C38 C 1.3524(6) 0.4904(7) 0.3954(4) 0.0291(17) Uani 1 1 d .
H38A H 1.4294 0.4480 0.3828 0.035 Uiso 1 1 calc R
H38B H 1.3650 0.5652 0.3874 0.035 Uiso 1 1 calc R
C39 C 1.3296(6) 0.5072(6) 0.4767(4) 0.0242(10) Uani 1 1 d U
H39A H 1.4056 0.5406 0.5055 0.029 Uiso 1 1 calc R
H39B H 1.3171 0.4319 0.4839 0.029 Uiso 1 1 calc R
C40 C 1.2227(6) 0.5795(6) 0.5106(4) 0.0230(9) Uani 1 1 d U
H40A H 1.2403 0.6110 0.5647 0.028 Uiso 1 1 calc R
H40B H 1.2169 0.6436 0.4892 0.028 Uiso 1 1 calc R
C41 C 0.9733(7) 0.3114(6) 0.3625(4) 0.0242(15) Uani 1 1 d U
H41A H 1.0486 0.2702 0.3693 0.029 Uiso 1 1 calc R
H41B H 0.9050 0.2812 0.3852 0.029 Uiso 1 1 calc R
C42 C 0.9438(9) 0.2853(7) 0.2806(5) 0.049(2) Uani 1 1 d U
H42A H 0.8631 0.3159 0.2728 0.073 Uiso 1 1 calc R
H42B H 0.9419 0.2034 0.2579 0.073 Uiso 1 1 calc R
H42C H 1.0072 0.3196 0.2576 0.073 Uiso 1 1 calc R
C43 C 0.1437(8) 0.8951(7) 0.4398(5) 0.043(2) Uani 1 1 d .
H43A H 0.1364 0.9725 0.4354 0.051 Uiso 1 1 calc R
H43B H 0.0811 0.8467 0.4052 0.051 Uiso 1 1 calc R
C44 C 0.3566(7) 0.8911(7) 0.9387(5) 0.040(2) Uani 1 1 d .
H44A H 0.4163 0.8407 0.9072 0.048 Uiso 1 1 calc R
H44B H 0.3653 0.9664 0.9309 0.048 Uiso 1 1 calc R
Cl1 Cl 0.2908(2) 0.8453(2) 0.41333(14) 0.0567(7) Uani 1 1 d .
Cl2 Cl 0.1122(2) 0.8968(2) 0.53084(13) 0.0531(7) Uani 1 1 d .
Cl3 Cl 0.39197(18) 0.90250(18) 1.03232(12) 0.0429(6) Uani 1 1 d .
Cl4 Cl 0.20544(19) 0.83780(19) 0.91101(13) 0.0487(6) Uani 1 1 d .
N1 N 0.6499(5) 0.4996(4) 0.1496(3) 0.0166(12) Uani 1 1 d .
N2 N 1.1361(5) 0.4956(4) 0.3489(3) 0.0180(9) Uani 1 1 d U
O1 O 0.4184(4) 0.4153(4) 0.1030(2) 0.0189(10) Uani 1 1 d .
O2 O 0.6049(4) 0.4770(4) 0.0005(2) 0.0187(8) Uani 1 1 d U
O3 O 0.9108(4) 0.5780(4) 0.3925(2) 0.0179(10) Uani 1 1 d .
O4 O 1.1052(4) 0.5207(4) 0.4992(3) 0.0211(8) Uani 1 1 d U

loop_
_atom_site_aniso_label
_atom_site_aniso_U_11
_atom_site_aniso_U_22
_atom_site_aniso_U_33
_atom_site_aniso_U_23
_atom_site_aniso_U_13
_atom_site_aniso_U_12
Al1 0.0112(9) 0.0145(9) 0.0226(11) 0.0122(8) 0.0009(7) 0.0010(7)
Al2 0.0128(10) 0.0137(9) 0.0218(11) 0.0115(8) 0.0005(7) 0.0027(7)
C1 0.015(3) 0.020(3) 0.022(4) 0.012(3) 0.005(2) 0.007(3)
C2 0.014(3) 0.016(3) 0.023(4) 0.010(3) 0.002(2) 0.003(3)
C3 0.018(3) 0.017(3) 0.026(4) 0.012(3) 0.000(3) 0.004(3)
C4 0.022(4) 0.022(3) 0.032(4) 0.019(3) 0.005(3) 0.008(3)
C5 0.018(3) 0.016(3) 0.031(4) 0.014(3) 0.004(3) 0.002(3)
C6 0.014(3) 0.016(3) 0.029(4) 0.013(3) 0.003(3) 0.002(3)
C7 0.0151(18) 0.0261(19) 0.044(2) 0.0188(17) -0.0036(15) 0.0040(15)
C8 0.0155(19) 0.027(2) 0.045(2) 0.0182(19) -0.0038(17) 0.0034(17)
C9 0.0150(19) 0.026(2) 0.044(2) 0.0193(19) -0.0030(17) 0.0043(17)
C10 0.0151(19) 0.027(2) 0.044(2) 0.0184(19) -0.0037(17) 0.0037(17)
C11 0.034(3) 0.033(3) 0.037(3) 0.026(3) -0.001(2) 0.005(3)
C12 0.053(5) 0.048(5) 0.052(5) 0.030(4) -0.014(4) -0.007(4)
C13 0.052(5) 0.061(5) 0.050(5) 0.041(4) 0.014(4) 0.012(4)
C14 0.067(5) 0.031(4) 0.055(5) 0.024(4) -0.003(4) 0.014(4)
C15 0.011(3) 0.019(3) 0.030(4) 0.018(3) -0.001(2) 0.002(3)
C16 0.0114(17) 0.0238(18) 0.033(2) 0.0138(16) 0.0005(15) -0.0008(15)
C17 0.0107(16) 0.0243(16) 0.0329(18) 0.0134(15) 0.0007(13) -0.0006(13)
C18 0.0104(15) 0.0249(15) 0.0325(18) 0.0130(14) 0.0008(12) 0.0003(13)
C19 0.0101(15) 0.0239(15) 0.0314(18) 0.0135(14) 0.0002(12) 0.0019(12)
C20 0.015(3) 0.020(3) 0.034(4) 0.008(3) -0.003(3) 0.001(3)
C21 0.038(5) 0.035(4) 0.030(4) 0.008(3) 0.000(3) 0.003(3)
C22 0.014(3) 0.013(3) 0.016(3) 0.008(3) -0.001(2) -0.001(2)
C23 0.016(2) 0.0169(19) 0.021(2) 0.0090(16) 0.0001(15) 0.0035(16)
C24 0.015(3) 0.021(3) 0.023(4) 0.010(3) 0.003(3) 0.001(3)
C25 0.020(3) 0.019(3) 0.027(4) 0.017(3) -0.003(3) -0.003(3)
C26 0.016(3) 0.016(3) 0.028(4) 0.010(3) -0.002(3) 0.001(3)
C27 0.014(3) 0.016(3) 0.029(4) 0.014(3) -0.001(3) -0.001(3)
C28 0.012(3) 0.021(3) 0.034(4) 0.010(3) 0.007(3) 0.001(3)
C29 0.028(4) 0.035(4) 0.059(5) 0.035(4) 0.013(4) 0.011(3)
C30 0.014(3) 0.030(4) 0.042(4) 0.024(3) -0.003(3) -0.001(3)
C31 0.022(4) 0.021(3) 0.038(4) 0.010(3) 0.009(3) 0.002(3)
C32 0.053(3) 0.048(3) 0.058(3) 0.043(2) 0.003(2) 0.007(2)
C33 0.054(3) 0.049(3) 0.058(3) 0.042(3) 0.004(2) 0.007(2)
C34 0.053(3) 0.048(3) 0.058(3) 0.042(3) 0.003(2) 0.007(2)
C35 0.055(3) 0.049(3) 0.060(3) 0.042(3) 0.001(2) 0.005(2)
C36 0.0161(19) 0.0167(18) 0.022(2) 0.0088(15) 0.0002(14) 0.0037(15)
C37 0.019(4) 0.022(3) 0.035(4) 0.016(3) 0.009(3) 0.009(3)
C38 0.010(3) 0.040(4) 0.045(5) 0.023(4) 0.006(3) 0.013(3)
C39 0.0123(18) 0.031(2) 0.034(2) 0.0175(18) -0.0018(15) -0.0005(16)
C40 0.0113(17) 0.0290(18) 0.034(2) 0.0174(16) -0.0015(14) -0.0009(14)
C41 0.031(4) 0.019(3) 0.025(4) 0.010(3) -0.001(3) 0.000(3)
C42 0.070(6) 0.035(4) 0.039(5) 0.009(4) -0.010(4) -0.024(4)
C43 0.042(5) 0.037(4) 0.043(5) 0.004(4) -0.008(4) -0.002(4)
C44 0.031(4) 0.030(4) 0.057(6) 0.010(4) 0.004(4) -0.003(3)
Cl1 0.0345(12) 0.0664(15) 0.0770(17) 0.0321(13) 0.0104(10) 0.0043(11)
Cl2 0.0380(12) 0.0740(16) 0.0600(15) 0.0395(13) 0.0029(9) 0.0061(11)
Cl3 0.0347(11) 0.0483(12) 0.0521(13) 0.0256(10) -0.0065(8) -0.0018(9)
Cl4 0.0339(12) 0.0479(12) 0.0699(16) 0.0279(11) -0.0148(10) -0.0013(9)
N1 0.013(3) 0.015(3) 0.024(3) 0.008(2) 0.001(2) 0.002(2)
N2 0.0163(19) 0.0170(18) 0.023(2) 0.0085(15) 0.0004(15) 0.0036(15)
O1 0.011(2) 0.021(2) 0.031(3) 0.018(2) -0.0031(17) -0.0011(18)
O2 0.0092(15) 0.0223(16) 0.0296(18) 0.0152(14) 0.0000(12) 0.0019(13)
O3 0.014(2) 0.019(2) 0.027(3) 0.016(2) 0.0009(17) 0.0024(18)
O4 0.0097(17) 0.0271(18) 0.032(2) 0.0181(16) -0.0018(13) -0.0002(14)

loop_
_atom_type_symbol
_atom_type_description
_atom_type_scat_dispersion_real
_atom_type_scat_dispersion_imag
_atom_type_scat_source
C C 0.0181 0.0091 'International Tables Vol C Tables 4.2.6.8 and 6.1.1.4'
H H 0.0000 0.0000 'International Tables Vol C Tables 4.2.6.8 and 6.1.1.4'
N N 0.0311 0.0180 'International Tables Vol C Tables 4.2.6.8 and 6.1.1.4'
O O 0.0492 0.0322 'International Tables Vol C Tables 4.2.6.8 and 6.1.1.4'
Al Al 0.2130 0.2455 'International Tables Vol C Tables 4.2.6.8 and 6.1.1.4'
Cl Cl 0.3639 0.7018 'International Tables Vol C Tables 4.2.6.8 and 6.1.1.4'

loop_
_geom_angle_atom_site_label_1
_geom_angle_atom_site_label_2
_geom_angle_atom_site_label_3
_geom_angle
_geom_angle_site_symmetry_1
_geom_angle_site_symmetry_3
O1 Al1 O2 116.4(2) . .
O1 Al1 O2 91.3(2) . 2_665
O2 Al1 O2 77.2(2) . 2_665
O1 Al1 C20 116.2(3) . .
O2 Al1 C20 127.4(3) . .
O2 Al1 C20 99.2(2) 2_665 .
O1 Al1 N1 90.3(2) . .
O2 Al1 N1 90.6(2) . .
O2 Al1 N1 167.1(2) 2_665 .
C20 Al1 N1 91.5(3) . .
O1 Al1 Al1 106.97(17) . 2_665
O2 Al1 Al1 39.87(14) . 2_665
O2 Al1 Al1 37.35(13) 2_665 2_665
C20 Al1 Al1 118.8(2) . 2_665
N1 Al1 Al1 130.38(18) . 2_665
O3 Al2 O4 117.7(2) . .
O3 Al2 O4 91.3(2) . 2_766
O4 Al2 O4 76.8(2) . 2_766
O3 Al2 C41 119.4(3) . .
O4 Al2 C41 122.8(3) . .
O4 Al2 C41 98.4(3) 2_766 .
O3 Al2 N2 89.1(2) . .
O4 Al2 N2 91.2(2) . .
O4 Al2 N2 166.6(2) 2_766 .
C41 Al2 N2 93.0(3) . .
O3 Al2 Al2 107.55(17) . 2_766
O4 Al2 Al2 39.85(14) . 2_766
O4 Al2 Al2 36.92(13) 2_766 2_766
C41 Al2 Al2 115.5(2) . 2_766
N2 Al2 Al2 130.79(18) . 2_766
O1 C1 C6 120.7(6) . .
O1 C1 C2 120.4(6) . .
C6 C1 C2 119.0(6) . .
C3 C2 C1 119.6(6) . .
C3 C2 C15 118.5(6) . .
C1 C2 C15 121.8(6) . .
C4 C3 C2 122.6(6) . .
C3 C4 C5 116.3(6) . .
C3 C4 C11 123.9(6) . .
C5 C4 C11 119.7(6) . .
C6 C5 C4 124.5(6) . .
C5 C6 C1 118.0(6) . .
C5 C6 C7 120.9(6) . .
C1 C6 C7 121.2(6) . .
C8 C7 C9 107.7(6) . .
C8 C7 C6 112.9(6) . .
C9 C7 C6 109.2(6) . .
C8 C7 C10 107.9(6) . .
C9 C7 C10 109.9(6) . .
C6 C7 C10 109.2(5) . .
C14 C11 C13 109.1(8) . .
C14 C11 C12 108.8(7) . .
C13 C11 C12 109.3(7) . .
C14 C11 C4 109.5(6) . .
C13 C11 C4 109.5(6) . .
C12 C11 C4 110.6(6) . .
N1 C15 C2 127.3(6) . .
N1 C16 C17 111.8(5) . .
C18 C17 C16 115.4(6) . .
C17 C18 C19 116.2(5) . .
O2 C19 C18 113.9(5) . .
C21 C20 Al1 110.9(5) . .
O3 C22 C27 120.9(5) . .
O3 C22 C23 120.2(5) . .
C27 C22 C23 118.8(6) . .
C24 C23 C22 120.2(6) . .
C24 C23 C36 117.8(6) . .
C22 C23 C36 121.9(6) . .
C25 C24 C23 122.5(6) . .
C24 C25 C26 116.2(6) . .
C24 C25 C32 121.5(6) . .
C26 C25 C32 122.3(6) . .
C27 C26 C25 124.3(6) . .
C26 C27 C22 118.0(6) . .
C26 C27 C28 121.6(6) . .
C22 C27 C28 120.4(6) . .
C31 C28 C29 108.1(6) . .
C31 C28 C27 109.4(5) . .
C29 C28 C27 111.7(6) . .
C31 C28 C30 110.4(6) . .
C29 C28 C30 106.9(6) . .
C27 C28 C30 110.3(5) . .
C35 C32 C33 108.6(8) . .
C35 C32 C34 111.4(8) . .
C33 C32 C34 105.7(7) . .
C35 C32 C25 109.0(7) . .
C33 C32 C25 111.1(7) . .
C34 C32 C25 111.1(7) . .
N2 C36 C23 127.0(6) . .
N2 C37 C38 111.1(6) . .
C39 C38 C37 114.2(6) . .
C38 C39 C40 118.2(6) . .
O4 C40 C39 114.4(6) . .
C42 C41 Al2 116.5(5) . .
Cl2 C43 Cl1 113.0(5) . .
Cl3 C44 Cl4 112.3(5) . .
C15 N1 C16 116.5(5) . .
C15 N1 Al1 123.6(4) . .
C16 N1 Al1 119.8(4) . .
C36 N2 C37 116.4(5) . .
C36 N2 Al2 124.7(4) . .
C37 N2 Al2 118.8(4) . .
C1 O1 Al1 135.8(4) . .
C19 O2 Al1 130.6(4) . .
C19 O2 Al1 121.6(4) . 2_665
Al1 O2 Al1 102.8(2) . 2_665
C22 O3 Al2 136.3(4) . .
C40 O4 Al2 132.2(4) . .
C40 O4 Al2 121.3(4) . 2_766
Al2 O4 Al2 103.2(2) . 2_766

loop_
_geom_bond_atom_site_label_1
_geom_bond_atom_site_label_2
_geom_bond_distance
_geom_bond_site_symmetry_2
Al1 O1 1.792(4) .
Al1 O2 1.831(5) .
Al1 O2 1.935(5) 2_665
Al1 C20 2.002(7) .
Al1 N1 2.047(5) .
Al1 Al1 2.943(4) 2_665
Al2 O3 1.791(4) .
Al2 O4 1.820(5) .
Al2 O4 1.941(5) 2_766
Al2 C41 1.991(7) .
Al2 N2 2.070(6) .
Al2 Al2 2.949(4) 2_766
C1 O1 1.334(8) .
C1 C6 1.409(9) .
C1 C2 1.430(9) .
C2 C3 1.402(9) .
C2 C15 1.439(9) .
C3 C4 1.367(10) .
C4 C5 1.414(10) .
C4 C11 1.549(10) .
C5 C6 1.385(9) .
C6 C7 1.547(9) .
C7 C8 1.521(10) .
C7 C9 1.538(10) .
C7 C10 1.551(10) .
C11 C14 1.503(12) .
C11 C13 1.508(11) .
C11 C12 1.542(11) .
C15 N1 1.281(8) .
C16 N1 1.477(8) .
C16 C17 1.529(10) .
C17 C18 1.502(10) .
C18 C19 1.555(9) .
C19 O2 1.417(8) .
C20 C21 1.534(10) .
C22 O3 1.336(7) .
C22 C27 1.405(9) .
C22 C23 1.428(9) .
C23 C24 1.399(9) .
C23 C36 1.439(9) .
C24 C25 1.378(9) .
C25 C26 1.411(9) .
C25 C32 1.536(10) .
C26 C27 1.403(9) .
C27 C28 1.539(9) .
C28 C31 1.520(10) .
C28 C29 1.534(10) .
C28 C30 1.540(9) .
C32 C35 1.498(14) .
C32 C33 1.521(14) .
C32 C34 1.530(12) .
C36 N2 1.262(8) .
C37 N2 1.466(8) .
C37 C38 1.547(10) .
C38 C39 1.512(10) .
C39 C40 1.512(10) .
C40 O4 1.441(8) .
C41 C42 1.503(11) .
C43 Cl2 1.751(9) .
C43 Cl1 1.752(9) .
C44 Cl3 1.754(9) .
C44 Cl4 1.767(8) .
O2 Al1 1.935(5) 2_665
O4 Al2 1.941(5) 2_766

loop_
_geom_torsion_atom_site_label_1
_geom_torsion_atom_site_label_2
_geom_torsion_atom_site_label_3
_geom_torsion_atom_site_label_4
_geom_torsion
_geom_torsion_site_symmetry_1
_geom_torsion_site_symmetry_4
O1 C1 C2 C3 178.3(6) . .
C6 C1 C2 C3 -2.6(9) . .
O1 C1 C2 C15 -5.1(9) . .
C6 C1 C2 C15 174.0(6) . .
C1 C2 C3 C4 2.9(10) . .
C15 C2 C3 C4 -173.7(6) . .
C2 C3 C4 C5 -1.1(10) . .
C2 C3 C4 C11 176.3(6) . .
C3 C4 C5 C6 -1.1(10) . .
C11 C4 C5 C6 -178.6(6) . .
C4 C5 C6 C1 1.3(10) . .
C4 C5 C6 C7 -180.0(6) . .
O1 C1 C6 C5 179.6(6) . .
C2 C1 C6 C5 0.5(9) . .
O1 C1 C6 C7 0.9(9) . .
C2 C1 C6 C7 -178.2(6) . .
C5 C6 C7 C8 -0.9(9) . .
C1 C6 C7 C8 177.7(6) . .
C5 C6 C7 C9 118.9(7) . .
C1 C6 C7 C9 -62.5(8) . .
C5 C6 C7 C10 -120.9(7) . .
C1 C6 C7 C10 57.7(8) . .
C3 C4 C11 C14 -119.0(8) . .
C5 C4 C11 C14 58.3(9) . .
C3 C4 C11 C13 121.4(8) . .
C5 C4 C11 C13 -61.3(9) . .
C3 C4 C11 C12 0.8(10) . .
C5 C4 C11 C12 178.2(7) . .
C3 C2 C15 N1 172.9(6) . .
C1 C2 C15 N1 -3.7(10) . .
N1 C16 C17 C18 68.9(7) . .
C16 C17 C18 C19 -61.4(8) . .
C17 C18 C19 O2 83.7(7) . .
O1 Al1 C20 C21 6.1(6) . .
O2 Al1 C20 C21 -177.0(4) . .
O2 Al1 C20 C21 102.1(5) 2_665 .
N1 Al1 C20 C21 -85.0(5) . .
Al1 Al1 C20 C21 136.0(4) 2_665 .
O3 C22 C23 C24 177.6(6) . .
C27 C22 C23 C24 -1.2(9) . .
O3 C22 C23 C36 -5.1(9) . .
C27 C22 C23 C36 176.1(6) . .
C22 C23 C24 C25 1.3(10) . .
C36 C23 C24 C25 -176.0(6) . .
C23 C24 C25 C26 -0.1(9) . .
C23 C24 C25 C32 176.2(7) . .
C24 C25 C26 C27 -1.4(10) . .
C32 C25 C26 C27 -177.7(7) . .
C25 C26 C27 C22 1.5(10) . .
C25 C26 C27 C28 179.8(6) . .
O3 C22 C27 C26 -179.0(6) . .
C23 C22 C27 C26 -0.2(9) . .
O3 C22 C27 C28 2.7(9) . .
C23 C22 C27 C28 -178.5(6) . .
C26 C27 C28 C31 -119.2(7) . .
C22 C27 C28 C31 59.1(8) . .
C26 C27 C28 C29 0.4(9) . .
C22 C27 C28 C29 178.7(6) . .
C26 C27 C28 C30 119.2(7) . .
C22 C27 C28 C30 -62.5(8) . .
C24 C25 C32 C35 -80.2(9) . .
C26 C25 C32 C35 95.9(9) . .
C24 C25 C32 C33 39.4(10) . .
C26 C25 C32 C33 -144.5(7) . .
C24 C25 C32 C34 156.7(7) . .
C26 C25 C32 C34 -27.2(11) . .
C24 C23 C36 N2 173.5(6) . .
C22 C23 C36 N2 -3.8(10) . .
N2 C37 C38 C39 68.8(8) . .
C37 C38 C39 C40 -63.9(8) . .
C38 C39 C40 O4 83.7(8) . .
O3 Al2 C41 C42 35.6(7) . .
O4 Al2 C41 C42 -148.5(6) . .
O4 Al2 C41 C42 131.9(6) 2_766 .
N2 Al2 C41 C42 -55.1(6) . .
Al2 Al2 C41 C42 166.3(5) 2_766 .
C2 C15 N1 C16 -174.2(6) . .
C2 C15 N1 Al1 10.9(9) . .
C17 C16 N1 C15 89.6(7) . .
C17 C16 N1 Al1 -95.2(6) . .
O1 Al1 N1 C15 -8.2(5) . .
O2 Al1 N1 C15 -124.6(5) . .
O2 Al1 N1 C15 -105.5(10) 2_665 .
C20 Al1 N1 C15 108.0(5) . .
Al1 Al1 N1 C15 -121.0(5) 2_665 .
O1 Al1 N1 C16 177.0(5) . .
O2 Al1 N1 C16 60.5(5) . .
O2 Al1 N1 C16 79.7(11) 2_665 .
C20 Al1 N1 C16 -66.9(5) . .
Al1 Al1 N1 C16 64.2(5) 2_665 .
C23 C36 N2 C37 -176.7(6) . .
C23 C36 N2 Al2 8.0(9) . .
C38 C37 N2 C36 89.1(7) . .
C38 C37 N2 Al2 -95.4(6) . .
O3 Al2 N2 C36 -3.6(5) . .
O4 Al2 N2 C36 -121.3(5) . .
O4 Al2 N2 C36 -95.7(10) 2_766 .
C41 Al2 N2 C36 115.7(6) . .
Al2 Al2 N2 C36 -116.3(5) 2_766 .
O3 Al2 N2 C37 -178.8(5) . .
O4 Al2 N2 C37 63.5(5) . .
O4 Al2 N2 C37 89.1(10) 2_766 .
C41 Al2 N2 C37 -59.4(5) . .
Al2 Al2 N2 C37 68.5(5) 2_766 .
C6 C1 O1 Al1 -173.3(5) . .
C2 C1 O1 Al1 5.8(9) . .
O2 Al1 O1 C1 91.0(6) . .
O2 Al1 O1 C1 167.4(6) 2_665 .
C20 Al1 O1 C1 -91.7(6) . .
N1 Al1 O1 C1 0.2(6) . .
Al1 Al1 O1 C1 132.9(6) 2_665 .
C18 C19 O2 Al1 -82.6(7) . .
C18 C19 O2 Al1 127.0(5) . 2_665
O1 Al1 O2 C19 -69.4(5) . .
O2 Al1 O2 C19 -154.5(6) 2_665 .
C20 Al1 O2 C19 113.7(5) . .
N1 Al1 O2 C19 21.3(5) . .
Al1 Al1 O2 C19 -154.5(6) 2_665 .
O1 Al1 O2 Al1 85.1(3) . 2_665
O2 Al1 O2 Al1 0.0 2_665 2_665
C20 Al1 O2 Al1 -91.9(3) . 2_665
N1 Al1 O2 Al1 175.7(2) . 2_665
C27 C22 O3 Al2 -171.0(5) . .
C23 C22 O3 Al2 10.2(9) . .
O4 Al2 O3 C22 85.3(6) . .
O4 Al2 O3 C22 161.0(6) 2_766 .
C41 Al2 O3 C22 -98.6(6) . .
N2 Al2 O3 C22 -5.6(6) . .
Al2 Al2 O3 C22 127.3(5) 2_766 .
C39 C40 O4 Al2 -75.5(7) . .
C39 C40 O4 Al2 128.6(5) . 2_766
O3 Al2 O4 C40 -74.6(6) . .
O4 Al2 O4 C40 -159.0(7) 2_766 .
C41 Al2 O4 C40 109.4(6) . .
N2 Al2 O4 C40 15.1(6) . .
Al2 Al2 O4 C40 -159.0(7) 2_766 .
O3 Al2 O4 Al2 84.5(3) . 2_766
O4 Al2 O4 Al2 0.000(2) 2_766 2_766
C41 Al2 O4 Al2 -91.5(3) . 2_766
N2 Al2 O4 Al2 174.1(2) . 2_766
